data_2237591
loop_
_publ_author_name
'Anthal, Sumati'
'Brahmachari, Goutam'
'Das, Suvankar'
'Kant, Rajni'
'Gupta, Vivek K.'

_publ_section_title
;
 Ethyl
 2,6-bis(4-chlorophenyl)-4-(4-fluoroanilino)-1-(4-fluorophenyl)-1,2,5,6-tetrahydropyridine-3-carboxylate
;
_journal_coeditor_code BG2498
_journal_issue 4
_journal_name_full 'Acta Crystallographica Section E'
_journal_page_first o506
_journal_page_last o507
_journal_paper_doi 10.1107/S1600536813006090
_journal_volume 69
_journal_year 2013
_chemical_formula_iupac 'C32 H26 Cl2 F2 N2 O2'
_chemical_formula_moiety 'C32 H26 Cl2 F2 N2 O2'
_chemical_formula_sum 'C32 H26 Cl2 F2 N2 O2'
_chemical_formula_weight 579.45
_chemical_name_systematic
'Ethyl 2,6-bis(4-chlorophenyl)-4-(4-fluoroanilino)-1-(4-fluorophenyl)-1,2,5,6-tetrahydropyridine-3-carboxylate'
_space_group_IT_number 2
_symmetry_cell_setting triclinic
_symmetry_space_group_name_Hall '-P 1'
_symmetry_space_group_name_H-M 'P -1'
_atom_sites_solution_hydrogens geom
_atom_sites_solution_primary direct
_atom_sites_solution_secondary difmap
_audit_creation_method SHELXL-97
_cell_angle_alpha 103.554(5)
_cell_angle_beta 106.487(6)
_cell_angle_gamma 96.846(5)
_cell_formula_units_Z 2
_cell_length_a 10.3074(7)
_cell_length_b 10.7942(5)
_cell_length_c 13.9432(10)
_cell_measurement_reflns_used 3771
_cell_measurement_temperature 293(2)
_cell_measurement_theta_max 29.0185
_cell_measurement_theta_min 3.4913
_cell_volume 1417.12(17)
_computing_cell_refinement 'CrysAlis PRO (Oxford Diffraction, 2010)'
_computing_data_collection 'CrysAlis PRO (Oxford Diffraction, 2010)'
_computing_data_reduction 'CrysAlis PRO (Oxford Diffraction, 2010)'
_computing_molecular_graphics 'ORTEP-3 for Windows (Farrugia, 2012)'
_computing_publication_material 'PLATON (Spek, 2009)'
_computing_structure_refinement 'SHELXL97 (Sheldrick, 2008)'
_computing_structure_solution 'SHELXS97 (Sheldrick, 2008)'
_diffrn_ambient_temperature 293(2)
_diffrn_detector_area_resol_mean 16.1049
_diffrn_measured_fraction_theta_full 0.996
_diffrn_measured_fraction_theta_max 0.996
_diffrn_measurement_device_type 'Oxford Diffraction Xcalibur Sapphire3'
_diffrn_measurement_method 'omega scans'
_diffrn_radiation_monochromator graphite
_diffrn_radiation_source 'fine-focus sealed tube'
_diffrn_radiation_type MoK\a
_diffrn_radiation_wavelength 0.71073
_diffrn_reflns_av_R_equivalents 0.0574
_diffrn_reflns_av_sigmaI/netI 0.1308
_diffrn_reflns_limit_h_max 12
_diffrn_reflns_limit_h_min -12
_diffrn_reflns_limit_k_max 12
_diffrn_reflns_limit_k_min -13
_diffrn_reflns_limit_l_max 16
_diffrn_reflns_limit_l_min -16
_diffrn_reflns_number 10718
_diffrn_reflns_theta_full 25.50
_diffrn_reflns_theta_max 25.50
_diffrn_reflns_theta_min 3.50
_diffrn_standards_decay_% 0
_diffrn_standards_interval_count 0
_diffrn_standards_interval_time 0
_diffrn_standards_number 0
_exptl_absorpt_coefficient_mu 0.275
_exptl_absorpt_correction_T_max 1.00000
_exptl_absorpt_correction_T_min 0.88085
_exptl_absorpt_correction_type multi-scan
_exptl_absorpt_process_details '(CrysAlis PRO; Oxford Diffraction, 2010)'
_exptl_crystal_colour white
_exptl_crystal_density_diffrn 1.358
_exptl_crystal_density_method 'not measured'
_exptl_crystal_description plate
_exptl_crystal_F_000 600
_exptl_crystal_size_max 0.30
_exptl_crystal_size_mid 0.20
_exptl_crystal_size_min 0.15
_refine_diff_density_max 0.277
_refine_diff_density_min -0.260
_refine_ls_extinction_coef 0.0046(8)
_refine_ls_extinction_expression Fc^*^=kFc[1+0.001xFc^2^\l^3^/sin(2\q)]^-1/4^
_refine_ls_extinction_method 'SHELXL97 (Sheldrick, 2008)'
_refine_ls_goodness_of_fit_ref 0.933
_refine_ls_hydrogen_treatment constr
_refine_ls_matrix_type full
_refine_ls_number_parameters 363
_refine_ls_number_reflns 5248
_refine_ls_number_restraints 0
_refine_ls_restrained_S_all 0.933
_refine_ls_R_factor_all 0.1596
_refine_ls_R_factor_gt 0.0615
_refine_ls_shift/su_max 0.001
_refine_ls_shift/su_mean 0.000
_refine_ls_structure_factor_coef Fsqd
_refine_ls_weighting_details 'calc w=1/[\s^2^(Fo^2^)+(0.0290P)^2^+0.0000P] where P=(Fo^2^+2Fc^2^)/3'
_refine_ls_weighting_scheme calc
_refine_ls_wR_factor_gt 0.1003
_refine_ls_wR_factor_ref 0.1326
_reflns_number_gt 2169
_reflns_number_total 5248
_reflns_threshold_expression I>2sigma(I)
_cod_data_source_file bg2498.cif
_cod_data_source_block I
_cod_original_cell_volume 1417.12(15)
_cod_database_code 2237591
_cod_database_fobs_code 2237591

loop_
_symmetry_equiv_pos_as_xyz
'x, y, z'
'-x, -y, -z'

loop_
_atom_site_type_symbol
_atom_site_label
_atom_site_fract_x
_atom_site_fract_y
_atom_site_fract_z
_atom_site_U_iso_or_equiv
_atom_site_adp_type
_atom_site_calc_flag
_atom_site_refinement_flags
_atom_site_occupancy
_atom_site_symmetry_multiplicity
Cl Cl1 0.08233(15) 0.65481(11) 0.39945(11) 0.1144(6) Uani d . 1 1
Cl Cl2 0.37360(13) -0.49679(12) 0.06250(10) 0.0983(5) Uani d . 1 1
F F1 0.7899(3) 0.5548(3) 0.2179(2) 0.1196(11) Uani d . 1 1
F F2 -0.4881(2) -0.1674(2) 0.0483(2) 0.0936(9) Uani d . 1 1
O O1 0.4233(3) 0.1728(3) 0.5195(2) 0.0778(9) Uani d . 1 1
O O2 0.2475(3) 0.0078(3) 0.4821(2) 0.0726(9) Uani d . 1 1
N N1 0.0762(3) 0.0160(2) 0.1940(2) 0.0424(7) Uani d . 1 1
N N2 0.4685(3) 0.2445(3) 0.3589(2) 0.0608(9) Uani d . 1 1
H H2 0.4906 0.2599 0.4255 0.073 Uiso calc R 1 1
C C2 0.1699(3) -0.0372(3) 0.2673(2) 0.0421(9) Uani d . 1 1
H H2A 0.1179 -0.0684 0.3088 0.051 Uiso calc R 1 1
C C3 0.2907(4) 0.0690(3) 0.3426(3) 0.0466(10) Uani d . 1 1
C C4 0.3580(4) 0.1479(3) 0.3018(3) 0.0436(9) Uani d . 1 1
C C5 0.2907(4) 0.1349(3) 0.1887(3) 0.0517(10) Uani d . 1 1
H H5A 0.3069 0.0570 0.1464 0.062 Uiso calc R 1 1
H H5B 0.3297 0.2092 0.1708 0.062 Uiso calc R 1 1
C C6 0.1341(4) 0.1273(3) 0.1672(3) 0.0451(10) Uani d . 1 1
H H6 0.0910 0.1136 0.0922 0.054 Uiso calc R 1 1
C C7 0.3280(4) 0.0887(4) 0.4538(3) 0.0576(11) Uani d . 1 1
C C8 0.2793(6) 0.0239(5) 0.5942(3) 0.117(2) Uani d . 1 1
H H8A 0.3724 0.0107 0.6229 0.141 Uiso calc R 1 1
H H8B 0.2752 0.1117 0.6288 0.141 Uiso calc R 1 1
C C9 0.1875(6) -0.0635(5) 0.6127(4) 0.133(2) Uani d . 1 1
H H9A 0.0965 -0.0453 0.5901 0.200 Uiso calc R 1 1
H H9B 0.2143 -0.0559 0.6860 0.200 Uiso calc R 1 1
H H9C 0.1874 -0.1502 0.5750 0.200 Uiso calc R 1 1
C C10 0.2196(3) -0.1527(3) 0.2129(3) 0.0431(9) Uani d . 1 1
C C11 0.3258(4) -0.1993(3) 0.2690(3) 0.0543(11) Uani d . 1 1
H H11 0.3661 -0.1589 0.3400 0.065 Uiso calc R 1 1
C C12 0.3748(4) -0.3026(4) 0.2244(3) 0.0618(12) Uani d . 1 1
H H12 0.4473 -0.3311 0.2645 0.074 Uiso calc R 1 1
C C13 0.3155(4) -0.3634(3) 0.1200(3) 0.0593(11) Uani d . 1 1
C C14 0.2075(4) -0.3228(4) 0.0607(3) 0.0593(11) Uani d . 1 1
H H14 0.1665 -0.3651 -0.0099 0.071 Uiso calc R 1 1
C C15 0.1605(4) -0.2175(3) 0.1079(3) 0.0501(10) Uani d . 1 1
H H15 0.0873 -0.1896 0.0679 0.060 Uiso calc R 1 1
C C16 -0.0649(4) -0.0309(3) 0.1574(2) 0.0378(9) Uani d . 1 1
C C17 -0.1231(4) -0.1478(3) 0.1688(3) 0.0465(10) Uani d . 1 1
H H17 -0.0655 -0.1967 0.2009 0.056 Uiso calc R 1 1
C C18 -0.2644(4) -0.1928(3) 0.1334(3) 0.0536(10) Uani d . 1 1
H H18 -0.3017 -0.2696 0.1436 0.064 Uiso calc R 1 1
C C19 -0.3481(4) -0.1232(4) 0.0837(3) 0.0565(11) Uani d . 1 1
C C20 -0.2965(4) -0.0084(4) 0.0697(3) 0.0510(10) Uani d . 1 1
H H20 -0.3557 0.0384 0.0365 0.061 Uiso calc R 1 1
C C21 -0.1567(4) 0.0368(3) 0.1052(2) 0.0414(9) Uani d . 1 1
H H21 -0.1215 0.1140 0.0945 0.050 Uiso calc R 1 1
C C22 0.1100(4) 0.2574(3) 0.2241(3) 0.0455(9) Uani d . 1 1
C C23 0.0850(4) 0.2775(4) 0.3179(3) 0.0568(11) Uani d . 1 1
H H23 0.0746 0.2077 0.3453 0.068 Uiso calc R 1 1
C C24 0.0751(4) 0.3986(4) 0.3724(3) 0.0686(13) Uani d . 1 1
H H24 0.0604 0.4109 0.4365 0.082 Uiso calc R 1 1
C C25 0.0871(4) 0.4993(4) 0.3305(4) 0.0681(13) Uani d . 1 1
C C26 0.1069(4) 0.4825(4) 0.2349(4) 0.0714(13) Uani d . 1 1
H H26 0.1126 0.5518 0.2062 0.086 Uiso calc R 1 1
C C27 0.1183(4) 0.3608(3) 0.1825(3) 0.0593(11) Uani d . 1 1
H H27 0.1317 0.3484 0.1180 0.071 Uiso calc R 1 1
C C28 0.5515(4) 0.3228(4) 0.3226(3) 0.0526(10) Uani d . 1 1
C C29 0.5940(4) 0.4541(4) 0.3719(3) 0.0732(13) Uani d . 1 1
H H29 0.5665 0.4909 0.4283 0.088 Uiso calc R 1 1
C C30 0.6777(5) 0.5317(4) 0.3375(4) 0.0826(16) Uani d . 1 1
H H30 0.7090 0.6200 0.3715 0.099 Uiso calc R 1 1
C C31 0.7127(5) 0.4760(5) 0.2533(5) 0.0763(14) Uani d . 1 1
C C32 0.6739(4) 0.3486(5) 0.2043(4) 0.0796(14) Uani d . 1 1
H H32 0.7008 0.3133 0.1472 0.095 Uiso calc R 1 1
C C33 0.5942(4) 0.2713(4) 0.2393(3) 0.0679(12) Uani d . 1 1
H H33 0.5683 0.1824 0.2064 0.082 Uiso calc R 1 1

loop_
_atom_site_aniso_label
_atom_site_aniso_U_11
_atom_site_aniso_U_22
_atom_site_aniso_U_33
_atom_site_aniso_U_12
_atom_site_aniso_U_13
_atom_site_aniso_U_23
Cl1 0.1493(13) 0.0584(8) 0.1198(12) 0.0113(8) 0.0527(10) -0.0108(7)
Cl2 0.1033(10) 0.0923(9) 0.1124(10) 0.0470(8) 0.0568(8) 0.0128(7)
F1 0.094(2) 0.123(2) 0.158(3) -0.0029(18) 0.0331(19) 0.092(2)
F2 0.0473(16) 0.0999(19) 0.126(2) -0.0009(14) 0.0046(15) 0.0539(16)
O1 0.080(2) 0.082(2) 0.0453(17) -0.0184(17) 0.0000(16) 0.0110(15)
O2 0.094(2) 0.0760(19) 0.0384(16) -0.0104(17) 0.0182(16) 0.0153(14)
N1 0.0394(19) 0.0418(17) 0.0472(19) 0.0047(15) 0.0096(15) 0.0216(14)
N2 0.059(2) 0.068(2) 0.0428(19) -0.0132(19) 0.0114(17) 0.0100(16)
C2 0.041(2) 0.050(2) 0.038(2) 0.0097(18) 0.0127(17) 0.0156(16)
C3 0.048(2) 0.056(2) 0.034(2) 0.008(2) 0.0128(18) 0.0104(17)
C4 0.042(2) 0.056(2) 0.033(2) 0.0074(19) 0.0128(18) 0.0122(17)
C5 0.054(3) 0.060(2) 0.045(2) 0.010(2) 0.0209(19) 0.0164(18)
C6 0.048(2) 0.051(2) 0.036(2) 0.0056(19) 0.0142(18) 0.0134(17)
C7 0.066(3) 0.061(3) 0.049(3) 0.010(2) 0.019(2) 0.019(2)
C8 0.174(6) 0.116(4) 0.035(3) -0.050(4) 0.028(3) 0.017(3)
C9 0.223(7) 0.105(4) 0.069(4) -0.015(4) 0.070(4) 0.014(3)
C10 0.039(2) 0.047(2) 0.041(2) 0.0086(18) 0.0096(18) 0.0126(17)
C11 0.055(3) 0.051(2) 0.051(2) 0.021(2) 0.008(2) 0.0102(19)
C12 0.047(3) 0.065(3) 0.071(3) 0.022(2) 0.010(2) 0.020(2)
C13 0.060(3) 0.059(3) 0.072(3) 0.023(2) 0.038(2) 0.015(2)
C14 0.061(3) 0.069(3) 0.047(2) 0.012(2) 0.024(2) 0.007(2)
C15 0.047(2) 0.058(2) 0.050(2) 0.014(2) 0.0183(19) 0.0178(19)
C16 0.045(2) 0.0358(19) 0.0293(19) 0.0044(18) 0.0107(17) 0.0060(15)
C17 0.043(2) 0.043(2) 0.051(2) 0.0158(19) 0.0120(19) 0.0102(17)
C18 0.058(3) 0.048(2) 0.053(2) 0.004(2) 0.012(2) 0.0206(18)
C19 0.038(3) 0.066(3) 0.056(3) 0.003(2) 0.005(2) 0.015(2)
C20 0.047(3) 0.059(3) 0.046(2) 0.014(2) 0.007(2) 0.0209(19)
C21 0.045(2) 0.039(2) 0.041(2) 0.0075(18) 0.0148(18) 0.0139(16)
C22 0.048(2) 0.044(2) 0.048(2) 0.0048(18) 0.0212(19) 0.0164(18)
C23 0.064(3) 0.059(3) 0.055(3) 0.010(2) 0.024(2) 0.024(2)
C24 0.092(4) 0.066(3) 0.049(3) 0.019(3) 0.028(2) 0.010(2)
C25 0.077(3) 0.048(3) 0.071(3) 0.003(2) 0.025(3) 0.003(2)
C26 0.076(3) 0.052(3) 0.092(4) 0.003(2) 0.035(3) 0.026(2)
C27 0.071(3) 0.048(2) 0.061(3) 0.001(2) 0.029(2) 0.016(2)
C28 0.043(2) 0.054(3) 0.061(3) 0.007(2) 0.015(2) 0.019(2)
C29 0.068(3) 0.059(3) 0.084(3) 0.008(3) 0.024(3) 0.007(2)
C30 0.074(4) 0.052(3) 0.104(4) -0.004(3) 0.014(3) 0.017(3)
C31 0.058(3) 0.075(4) 0.108(4) 0.005(3) 0.022(3) 0.058(3)
C32 0.068(3) 0.075(3) 0.101(4) 0.005(3) 0.038(3) 0.026(3)
C33 0.065(3) 0.057(3) 0.092(4) 0.004(2) 0.043(3) 0.022(2)

loop_
_atom_type_symbol
_atom_type_description
_atom_type_scat_dispersion_real
_atom_type_scat_dispersion_imag
_atom_type_scat_source
C C 0.0033 0.0016 'International Tables Vol C Tables 4.2.6.8 and 6.1.1.4'
H H 0.0000 0.0000 'International Tables Vol C Tables 4.2.6.8 and 6.1.1.4'
N N 0.0061 0.0033 'International Tables Vol C Tables 4.2.6.8 and 6.1.1.4'
O O 0.0106 0.0060 'International Tables Vol C Tables 4.2.6.8 and 6.1.1.4'
F F 0.0171 0.0103 'International Tables Vol C Tables 4.2.6.8 and 6.1.1.4'
Cl Cl 0.1484 0.1585 'International Tables Vol C Tables 4.2.6.8 and 6.1.1.4'

loop_
_geom_angle_atom_site_label_1
_geom_angle_atom_site_label_2
_geom_angle_atom_site_label_3
_geom_angle
C7 O2 C8 116.7(3)
C16 N1 C6 120.2(3)
C16 N1 C2 121.6(3)
C6 N1 C2 118.1(3)
C4 N2 C28 127.9(3)
C4 N2 H2 116.0
C28 N2 H2 116.0
N1 C2 C3 110.7(3)
N1 C2 C10 112.9(3)
C3 C2 C10 111.4(3)
N1 C2 H2A 107.2
C3 C2 H2A 107.2
C10 C2 H2A 107.2
C4 C3 C7 121.2(3)
C4 C3 C2 117.7(3)
C7 C3 C2 121.1(4)
N2 C4 C3 124.2(3)
N2 C4 C5 119.8(3)
C3 C4 C5 115.5(3)
C4 C5 C6 108.9(3)
C4 C5 H5A 109.9
C6 C5 H5A 109.9
C4 C5 H5B 109.9
C6 C5 H5B 109.9
H5A C5 H5B 108.3
N1 C6 C22 114.4(3)
N1 C6 C5 109.7(3)
C22 C6 C5 109.1(3)
N1 C6 H6 107.8
C22 C6 H6 107.8
C5 C6 H6 107.8
O1 C7 O2 121.0(4)
O1 C7 C3 124.9(4)
O2 C7 C3 114.1(4)
C9 C8 O2 110.8(4)
C9 C8 H8A 109.5
O2 C8 H8A 109.5
C9 C8 H8B 109.5
O2 C8 H8B 109.5
H8A C8 H8B 108.1
C8 C9 H9A 109.5
C8 C9 H9B 109.5
H9A C9 H9B 109.5
C8 C9 H9C 109.5
H9A C9 H9C 109.5
H9B C9 H9C 109.5
C11 C10 C15 116.8(3)
C11 C10 C2 120.1(3)
C15 C10 C2 123.1(3)
C12 C11 C10 122.7(3)
C12 C11 H11 118.7
C10 C11 H11 118.7
C11 C12 C13 119.1(3)
C11 C12 H12 120.4
C13 C12 H12 120.4
C12 C13 C14 120.7(3)
C12 C13 Cl2 119.9(3)
C14 C13 Cl2 119.4(3)
C13 C14 C15 118.9(3)
C13 C14 H14 120.6
C15 C14 H14 120.6
C10 C15 C14 121.7(3)
C10 C15 H15 119.1
C14 C15 H15 119.1
N1 C16 C17 121.9(3)
N1 C16 C21 121.3(3)
C17 C16 C21 116.8(3)
C18 C17 C16 121.5(3)
C18 C17 H17 119.3
C16 C17 H17 119.3
C19 C18 C17 119.1(4)
C19 C18 H18 120.5
C17 C18 H18 120.5
C18 C19 C20 121.8(4)
C18 C19 F2 119.4(4)
C20 C19 F2 118.8(3)
C19 C20 C21 119.2(3)
C19 C20 H20 120.4
C21 C20 H20 120.4
C20 C21 C16 121.6(3)
C20 C21 H21 119.2
C16 C21 H21 119.2
C23 C22 C27 118.1(3)
C23 C22 C6 122.6(3)
C27 C22 C6 119.2(3)
C22 C23 C24 121.8(4)
C22 C23 H23 119.1
C24 C23 H23 119.1
C25 C24 C23 118.7(4)
C25 C24 H24 120.7
C23 C24 H24 120.7
C24 C25 C26 121.5(4)
C24 C25 Cl1 120.0(4)
C26 C25 Cl1 118.5(4)
C25 C26 C27 118.7(4)
C25 C26 H26 120.7
C27 C26 H26 120.7
C22 C27 C26 121.2(4)
C22 C27 H27 119.4
C26 C27 H27 119.4
C29 C28 C33 118.5(4)
C29 C28 N2 119.9(4)
C33 C28 N2 121.6(4)
C28 C29 C30 120.2(4)
C28 C29 H29 119.9
C30 C29 H29 119.9
C31 C30 C29 118.5(4)
C31 C30 H30 120.8
C29 C30 H30 120.8
C32 C31 C30 122.7(5)
C32 C31 F1 119.7(5)
C30 C31 F1 117.6(5)
C31 C32 C33 119.1(5)
C31 C32 H32 120.5
C33 C32 H32 120.5
C32 C33 C28 121.0(4)
C32 C33 H33 119.5
C28 C33 H33 119.5

loop_
_geom_bond_atom_site_label_1
_geom_bond_atom_site_label_2
_geom_bond_distance
Cl1 C25 1.742(4)
Cl2 C13 1.735(3)
F1 C31 1.364(5)
F2 C19 1.369(4)
O1 C7 1.230(4)
O2 C7 1.335(5)
O2 C8 1.466(5)
N1 C16 1.384(4)
N1 C6 1.450(4)
N1 C2 1.468(4)
N2 C4 1.353(4)
N2 C28 1.406(5)
N2 H2 0.8600
C2 C3 1.523(4)
C2 C10 1.524(4)
C2 H2A 0.9800
C3 C4 1.356(5)
C3 C7 1.444(5)
C4 C5 1.497(4)
C5 C6 1.545(4)
C5 H5A 0.9700
C5 H5B 0.9700
C6 C22 1.529(4)
C6 H6 0.9800
C8 C9 1.376(6)
C8 H8A 0.9700
C8 H8B 0.9700
C9 H9A 0.9600
C9 H9B 0.9600
C9 H9C 0.9600
C10 C11 1.376(4)
C10 C15 1.385(4)
C11 C12 1.368(4)
C11 H11 0.9300
C12 C13 1.369(5)
C12 H12 0.9300
C13 C14 1.371(5)
C14 C15 1.386(4)
C14 H14 0.9300
C15 H15 0.9300
C16 C17 1.395(4)
C16 C21 1.407(4)
C17 C18 1.383(4)
C17 H17 0.9300
C18 C19 1.359(4)
C18 H18 0.9300
C19 C20 1.368(5)
C20 C21 1.369(4)
C20 H20 0.9300
C21 H21 0.9300
C22 C23 1.377(5)
C22 C27 1.377(5)
C23 C24 1.381(4)
C23 H23 0.9300
C24 C25 1.358(5)
C24 H24 0.9300
C25 C26 1.379(5)
C26 C27 1.382(4)
C26 H26 0.9300
C27 H27 0.9300
C28 C29 1.377(5)
C28 C33 1.378(5)
C29 C30 1.388(6)
C29 H29 0.9300
C30 C31 1.353(6)
C30 H30 0.9300
C31 C32 1.338(5)
C32 C33 1.366(5)
C32 H32 0.9300
C33 H33 0.9300

loop_
_geom_hbond_atom_site_label_D
_geom_hbond_atom_site_label_H
_geom_hbond_atom_site_label_A
_geom_hbond_site_symmetry_A
_geom_hbond_distance_DH
_geom_hbond_distance_HA
_geom_hbond_distance_DA
_geom_hbond_angle_DHA
_geom_hbond_publ_flag
N2 H2 O1 1_555 0.86 2.01 2.674(4) 134 y
C9 H9C Cl1 1_545 0.96 2.67 3.523(5) 148 y
C11 H11 O1 2_656 0.93 2.52 3.250(5) 135 y
C18 H18 F1 1_445 0.93 2.52 3.259(5) 137 y
C20 H20 F2 2_455 0.93 2.48 3.411(4) 179 y

loop_
_geom_torsion_atom_site_label_1
_geom_torsion_atom_site_label_2
_geom_torsion_atom_site_label_3
_geom_torsion_atom_site_label_4
_geom_torsion
C16 N1 C2 C3 -145.8(3)
C6 N1 C2 C3 29.1(4)
C16 N1 C2 C10 88.6(4)
C6 N1 C2 C10 -96.4(3)
N1 C2 C3 C4 -48.0(4)
C10 C2 C3 C4 78.4(4)
N1 C2 C3 C7 129.1(3)
C10 C2 C3 C7 -104.5(4)
C28 N2 C4 C3 173.8(3)
C28 N2 C4 C5 -14.8(5)
C7 C3 C4 N2 4.2(5)
C2 C3 C4 N2 -178.7(3)
C7 C3 C4 C5 -167.5(3)
C2 C3 C4 C5 9.6(4)
N2 C4 C5 C6 -128.3(3)
C3 C4 C5 C6 43.7(4)
C16 N1 C6 C22 73.7(4)
C2 N1 C6 C22 -101.3(3)
C16 N1 C6 C5 -163.3(3)
C2 N1 C6 C5 21.7(4)
C4 C5 C6 N1 -59.6(4)
C4 C5 C6 C22 66.5(4)
C8 O2 C7 O1 -0.5(6)
C8 O2 C7 C3 -179.5(4)
C4 C3 C7 O1 -2.5(6)
C2 C3 C7 O1 -179.5(3)
C4 C3 C7 O2 176.5(3)
C2 C3 C7 O2 -0.5(5)
C7 O2 C8 C9 178.9(4)
N1 C2 C10 C11 168.6(3)
C3 C2 C10 C11 43.4(5)
N1 C2 C10 C15 -12.9(5)
C3 C2 C10 C15 -138.2(4)
C15 C10 C11 C12 1.4(6)
C2 C10 C11 C12 180.0(4)
C10 C11 C12 C13 -0.5(6)
C11 C12 C13 C14 -0.7(6)
C11 C12 C13 Cl2 -178.7(3)
C12 C13 C14 C15 1.0(6)
Cl2 C13 C14 C15 179.0(3)
C11 C10 C15 C14 -1.1(6)
C2 C10 C15 C14 -179.6(3)
C13 C14 C15 C10 0.0(6)
C6 N1 C16 C17 170.8(3)
C2 N1 C16 C17 -14.4(5)
C6 N1 C16 C21 -8.2(5)
C2 N1 C16 C21 166.6(3)
N1 C16 C17 C18 178.9(3)
C21 C16 C17 C18 -2.1(5)
C16 C17 C18 C19 2.0(5)
C17 C18 C19 C20 -1.6(6)
C17 C18 C19 F2 179.9(3)
C18 C19 C20 C21 1.1(6)
F2 C19 C20 C21 179.7(3)
C19 C20 C21 C16 -1.2(5)
N1 C16 C21 C20 -179.3(3)
C17 C16 C21 C20 1.7(5)
N1 C6 C22 C23 23.6(5)
C5 C6 C22 C23 -99.8(4)
N1 C6 C22 C27 -158.9(3)
C5 C6 C22 C27 77.8(4)
C27 C22 C23 C24 -3.2(6)
C6 C22 C23 C24 174.4(3)
C22 C23 C24 C25 1.6(6)
C23 C24 C25 C26 0.9(7)
C23 C24 C25 Cl1 -177.3(3)
C24 C25 C26 C27 -1.7(7)
Cl1 C25 C26 C27 176.6(3)
C23 C22 C27 C26 2.3(6)
C6 C22 C27 C26 -175.4(3)
C25 C26 C27 C22 0.1(6)
C4 N2 C28 C29 138.4(4)
C4 N2 C28 C33 -42.7(6)
C33 C28 C29 C30 0.1(6)
N2 C28 C29 C30 179.0(4)
C28 C29 C30 C31 1.9(7)
C29 C30 C31 C32 -2.4(7)
C29 C30 C31 F1 177.2(4)
C30 C31 C32 C33 0.9(7)
F1 C31 C32 C33 -178.7(4)
C31 C32 C33 C28 1.2(7)
C29 C28 C33 C32 -1.7(6)
N2 C28 C33 C32 179.4(4)
